data_2227198
loop_
_publ_author_name
'Quah, Ching Kheng'
'Fun, Hoong-Kun'
'Isloor, Arun M.'
'Isloor, Nishitha'

_publ_section_title
;
 Bis(4-aminopyridinium) sulfate monohydrate
;
_journal_coeditor_code BT5310
_journal_issue 9
_journal_name_full 'Acta Crystallographica Section E'
_journal_page_first o2250
_journal_page_last o2251
_journal_paper_doi 10.1107/S1600536810030941
_journal_volume 66
_journal_year 2010
_chemical_formula_iupac '2C5 H7 N2 +, S O4 2-, H2 O'
_chemical_formula_moiety '2(C5 H7 N2 +), O4 S 2-, H2 O'
_chemical_formula_sum 'C10 H16 N4 O5 S'
_chemical_formula_weight 304.33
_chemical_name_systematic
;
Bis(4-aminopyridinium) sulfate monohydrate
;
_space_group_IT_number 2
_symmetry_cell_setting triclinic
_symmetry_space_group_name_Hall '-P 1'
_symmetry_space_group_name_H-M 'P -1'
_atom_sites_solution_hydrogens geom
_atom_sites_solution_primary direct
_atom_sites_solution_secondary difmap
_audit_creation_method SHELXL-97
_cell_angle_alpha 96.3650(10)
_cell_angle_beta 97.5340(10)
_cell_angle_gamma 95.3870(10)
_cell_formula_units_Z 2
_cell_length_a 6.44340(10)
_cell_length_b 8.41530(10)
_cell_length_c 12.4488(2)
_cell_measurement_reflns_used 3597
_cell_measurement_temperature 100.00(10)
_cell_measurement_theta_max 30.06
_cell_measurement_theta_min 3.13
_cell_volume 661.022(17)
_computing_cell_refinement 'SAINT (Bruker, 2009)'
_computing_data_collection 'APEX2 (Bruker, 2009)'
_computing_data_reduction 'SAINT (Bruker, 2009)'
_computing_molecular_graphics 'SHELXTL (Sheldrick, 2008)'
_computing_publication_material
;
SHELXTL (Sheldrick, 2008) and PLATON (Spek, 2009)
;
_computing_structure_refinement 'SHELXTL (Sheldrick, 2008)'
_computing_structure_solution 'SHELXTL (Sheldrick, 2008)'
_diffrn_ambient_temperature 100
_diffrn_measured_fraction_theta_full 0.995
_diffrn_measured_fraction_theta_max 0.995
_diffrn_measurement_device_type
;
Bruker SMART APEXII CCD area-detector diffractometer
;
_diffrn_measurement_method '\f and \w scans'
_diffrn_radiation_monochromator graphite
_diffrn_radiation_source 'fine-focus sealed tube'
_diffrn_radiation_type MoK\a
_diffrn_radiation_wavelength 0.71073
_diffrn_reflns_av_R_equivalents 0.0270
_diffrn_reflns_av_sigmaI/netI 0.0332
_diffrn_reflns_limit_h_max 9
_diffrn_reflns_limit_h_min -9
_diffrn_reflns_limit_k_max 11
_diffrn_reflns_limit_k_min -11
_diffrn_reflns_limit_l_max 17
_diffrn_reflns_limit_l_min -17
_diffrn_reflns_number 10717
_diffrn_reflns_theta_full 30.00
_diffrn_reflns_theta_max 30.00
_diffrn_reflns_theta_min 1.66
_diffrn_standards_number 0
_exptl_absorpt_coefficient_mu 0.272
_exptl_absorpt_correction_T_max 0.9807
_exptl_absorpt_correction_T_min 0.9155
_exptl_absorpt_correction_type multi-scan
_exptl_absorpt_process_details '(<i>SADABS</i>; Bruker, 2009)'
_exptl_crystal_colour colourless
_exptl_crystal_density_diffrn 1.529
_exptl_crystal_density_method 'not measured'
_exptl_crystal_description plate
_exptl_crystal_F_000 320
_exptl_crystal_size_max 0.331
_exptl_crystal_size_mid 0.248
_exptl_crystal_size_min 0.072
_refine_diff_density_max 0.585
_refine_diff_density_min -0.546
_refine_ls_extinction_method none
_refine_ls_goodness_of_fit_ref 1.059
_refine_ls_hydrogen_treatment mixed
_refine_ls_matrix_type full
_refine_ls_number_parameters 259
_refine_ls_number_reflns 3839
_refine_ls_number_restraints 0
_refine_ls_restrained_S_all 1.059
_refine_ls_R_factor_all 0.0485
_refine_ls_R_factor_gt 0.0398
_refine_ls_shift/su_max_lt 0.001
_refine_ls_shift/su_mean 0.000
_refine_ls_structure_factor_coef Fsqd
_refine_ls_weighting_details 'calc w=1/[\s^2^(Fo^2^)+(0.0441P)^2^+0.4122P] where P=(Fo^2^+2Fc^2^)/3'
_refine_ls_weighting_scheme calc
_refine_ls_wR_factor_gt 0.0981
_refine_ls_wR_factor_ref 0.1057
_reflns_number_gt 3279
_reflns_number_total 3839
_reflns_threshold_expression I>2\s(I)
_cod_data_source_file bt5310.cif
_cod_data_source_block I
_cod_database_code 2227198
_cod_database_fobs_code 2227198

loop_
_symmetry_equiv_pos_as_xyz
'x, y, z'
'-x, -y, -z'

loop_
_atom_site_type_symbol
_atom_site_label
_atom_site_fract_x
_atom_site_fract_y
_atom_site_fract_z
_atom_site_U_iso_or_equiv
_atom_site_adp_type
_atom_site_calc_flag
_atom_site_refinement_flags
_atom_site_occupancy
_atom_site_disorder_assembly
_atom_site_disorder_group
S S1 0.41695(5) 0.12500(4) 0.29301(3) 0.01520(10) Uani d . 1 . .
O O4 0.28974(17) 0.13054(13) 0.38487(9) 0.0210(2) Uani d . 1 . .
O O3 0.52927(17) 0.28476(13) 0.29263(10) 0.0217(2) Uani d . 1 . .
O O2 0.56565(18) 0.00390(14) 0.30613(10) 0.0256(3) Uani d . 1 . .
O O1 0.27120(18) 0.08095(15) 0.18901(10) 0.0277(3) Uani d . 1 . .
N N2 -0.0310(2) 0.34101(15) 0.35023(11) 0.0172(2) Uani d . 1 . .
C C5 0.2971(2) 0.72142(18) 0.42897(12) 0.0182(3) Uani d . 1 . .
H H5A 0.4373 0.7607 0.4527 0.022 Uiso calc R 1 . .
N N1 0.1519(2) 0.82613(16) 0.41396(11) 0.0192(3) Uani d . 1 . .
C C3 0.0277(2) 0.49838(17) 0.37303(11) 0.0144(3) Uani d . 1 . .
C C2 -0.1204(2) 0.61239(18) 0.36079(12) 0.0168(3) Uani d . 1 . .
H H2A -0.2625 0.5775 0.3392 0.020 Uiso calc R 1 . .
O O1W 0.8386(2) 0.96841(16) 0.15025(14) 0.0355(3) Uani d . 1 . .
C C4 0.2413(2) 0.55943(17) 0.40997(11) 0.0160(3) Uani d . 1 . .
H H4A 0.3428 0.4891 0.4212 0.019 Uiso calc R 1 . .
C C1 -0.0540(2) 0.77280(18) 0.38069(12) 0.0189(3) Uani d . 1 . .
H H1A -0.1514 0.8467 0.3713 0.023 Uiso calc R 1 . .
C C2A 0.7722(12) 0.4735(7) 1.0588(7) 0.0238(7) Uani d P 0.568(4) A 1
H H2AA 0.8019 0.5311 1.1282 0.029 Uiso calc PR 0.568(4) A 1
C C1A 0.7613(4) 0.3094(4) 1.0482(3) 0.0238(7) Uani d P 0.568(4) A 1
H H1AA 0.7854 0.2567 1.1097 0.029 Uiso calc PR 0.568(4) A 1
C C5A 0.6790(11) 0.2982(7) 0.8591(6) 0.0237(11) Uani d P 0.568(4) A 1
H H5AA 0.6461 0.2370 0.7910 0.028 Uiso calc PR 0.568(4) A 1
C C4A 0.6891(9) 0.4594(7) 0.8661(5) 0.0175(10) Uani d P 0.568(4) A 1
H H4AA 0.6624 0.5082 0.8030 0.021 Uiso calc PR 0.568(4) A 1
N N2A 0.7527(4) 0.7162(3) 0.9771(2) 0.0185(6) Uani d P 0.568(4) A 1
H H2NA 0.7286 0.7515 0.9160 0.028 Uiso d PR 0.568(4) A 1
H H1NA 0.7770 0.7672 1.0350 0.028 Uiso d PR 0.568(4) A 1
C C3A 0.7401(4) 0.5559(4) 0.9691(2) 0.0134(6) Uani d P 0.568(4) A 1
N N1A 0.7155(4) 0.2243(4) 0.9482(3) 0.0263(7) Uani d P 0.568(4) A 1
H H1AB 0.7039 0.1217 0.9350 0.032 Uiso d PR 0.568(4) A 1
N N2B 0.7174(5) 0.1525(5) 0.9860(3) 0.0219(8) Uani d P 0.432(4) A 2
H H1NB 0.7542 0.1178 1.0500 0.033 Uiso d PR 0.432(4) A 2
H H2NB 0.7106 0.0855 0.9312 0.033 Uiso d PR 0.432(4) A 2
C C1B 0.7723(6) 0.5882(5) 1.0409(4) 0.0270(10) Uani d P 0.432(4) A 2
H H1BB 0.7821 0.6760 1.0868 0.040 Uiso d PR 0.432(4) A 2
N N1B 0.7377(5) 0.6283(6) 0.9395(4) 0.0257(9) Uani d P 0.432(4) A 2
H H1BA 0.7421 0.7279 0.9294 0.038 Uiso d PR 0.432(4) A 2
C C3B 0.7256(5) 0.3062(6) 0.9719(3) 0.0173(8) Uani d P 0.432(4) A 2
C C4B 0.6880(12) 0.3543(9) 0.8640(6) 0.0168(13) Uani d P 0.432(4) A 2
H H4BA 0.6584 0.2771 0.8030 0.020 Uiso calc PR 0.432(4) A 2
C C5B 0.6959(13) 0.5103(9) 0.8524(7) 0.0208(13) Uani d P 0.432(4) A 2
H H5BA 0.6721 0.5400 0.7824 0.025 Uiso calc PR 0.432(4) A 2
C C2B 0.7688(12) 0.4344(6) 1.0631(6) 0.0153(12) Uani d P 0.432(4) A 2
H H2BA 0.7932 0.4112 1.1347 0.018 Uiso calc PR 0.432(4) A 2
H H1W1 0.750(5) 0.985(4) 0.201(3) 0.067(9) Uiso d . 1 . .
H H2W1 0.963(5) 1.006(3) 0.172(2) 0.054(8) Uiso d . 1 . .
H H1N1 0.193(3) 0.929(3) 0.4163(18) 0.033(6) Uiso d . 1 . .
H H1N2 0.061(4) 0.275(3) 0.3623(17) 0.031(6) Uiso d . 1 . .
H H2N2 -0.163(3) 0.309(2) 0.3310(16) 0.023(5) Uiso d . 1 . .

loop_
_atom_site_aniso_label
_atom_site_aniso_U_11
_atom_site_aniso_U_22
_atom_site_aniso_U_33
_atom_site_aniso_U_12
_atom_site_aniso_U_13
_atom_site_aniso_U_23
S1 0.01105(16) 0.01034(16) 0.02362(18) 0.00082(11) 0.00082(12) 0.00180(12)
O4 0.0194(5) 0.0152(5) 0.0305(6) 0.0027(4) 0.0077(4) 0.0058(4)
O3 0.0194(5) 0.0141(5) 0.0311(6) -0.0032(4) 0.0040(4) 0.0044(4)
O2 0.0208(6) 0.0197(5) 0.0401(7) 0.0100(4) 0.0077(5) 0.0098(5)
O1 0.0191(5) 0.0286(6) 0.0303(6) 0.0024(5) -0.0056(5) -0.0071(5)
N2 0.0142(6) 0.0140(6) 0.0232(6) 0.0016(5) 0.0031(5) 0.0004(5)
C5 0.0158(6) 0.0202(7) 0.0181(6) -0.0016(5) 0.0036(5) 0.0021(5)
N1 0.0226(6) 0.0137(6) 0.0217(6) -0.0008(5) 0.0062(5) 0.0027(5)
C3 0.0158(6) 0.0156(6) 0.0123(6) 0.0011(5) 0.0036(5) 0.0026(5)
C2 0.0152(6) 0.0182(7) 0.0176(6) 0.0024(5) 0.0028(5) 0.0032(5)
O1W 0.0192(6) 0.0249(6) 0.0622(10) 0.0008(5) 0.0094(6) 0.0017(6)
C4 0.0145(6) 0.0175(7) 0.0163(6) 0.0025(5) 0.0024(5) 0.0029(5)
C1 0.0206(7) 0.0169(7) 0.0210(7) 0.0049(5) 0.0052(5) 0.0048(5)
C2A 0.0165(11) 0.0299(17) 0.0289(14) 0.0066(10) 0.0065(9) 0.0130(11)
C1A 0.0165(11) 0.0299(17) 0.0289(14) 0.0066(10) 0.0065(9) 0.0130(11)
C5A 0.0209(17) 0.016(3) 0.0340(19) 0.003(2) 0.0088(13) -0.005(2)
C4A 0.0193(15) 0.015(3) 0.0171(19) 0.001(2) 0.0023(12) -0.0004(19)
N2A 0.0209(11) 0.0122(13) 0.0214(11) 0.0026(8) 0.0036(8) -0.0034(9)
C3A 0.0089(11) 0.0152(14) 0.0161(15) 0.0024(9) 0.0029(9) 0.0000(11)
N1A 0.0228(13) 0.0104(15) 0.0475(19) 0.0020(11) 0.0117(12) 0.0029(15)
N2B 0.0266(17) 0.0202(18) 0.0188(15) 0.0024(13) 0.0015(12) 0.0037(13)
C1B 0.0173(18) 0.025(2) 0.036(3) -0.0006(14) 0.0071(16) -0.0072(18)
N1B 0.0165(16) 0.015(2) 0.047(2) 0.0037(13) 0.0092(14) 0.004(2)
C3B 0.0114(15) 0.020(2) 0.020(2) 0.0028(14) 0.0025(12) 0.0010(16)
C4B 0.019(2) 0.018(4) 0.016(2) 0.005(3) 0.0026(15) 0.007(3)
C5B 0.018(2) 0.017(4) 0.030(3) 0.007(3) 0.0061(17) 0.008(2)
C2B 0.0112(16) 0.029(3) 0.0062(16) 0.004(2) 0.0031(12) 0.002(2)

loop_
_atom_type_symbol
_atom_type_description
_atom_type_scat_dispersion_real
_atom_type_scat_dispersion_imag
_atom_type_scat_source
C C 0.0033 0.0016 'International Tables Vol C Tables 4.2.6.8 and 6.1.1.4'
H H 0.0000 0.0000 'International Tables Vol C Tables 4.2.6.8 and 6.1.1.4'
N N 0.0061 0.0033 'International Tables Vol C Tables 4.2.6.8 and 6.1.1.4'
O O 0.0106 0.0060 'International Tables Vol C Tables 4.2.6.8 and 6.1.1.4'
S S 0.1246 0.1234 'International Tables Vol C Tables 4.2.6.8 and 6.1.1.4'

loop_
_geom_angle_atom_site_label_1
_geom_angle_atom_site_label_2
_geom_angle_atom_site_label_3
_geom_angle_site_symmetry_1
_geom_angle_site_symmetry_3
_geom_angle
_geom_angle_publ_flag
O3 S1 O2 . . 110.89(7) ?
O3 S1 O1 . . 109.12(7) ?
O2 S1 O1 . . 109.99(7) ?
O3 S1 O4 . . 109.09(7) ?
O2 S1 O4 . . 109.35(7) ?
O1 S1 O4 . . 108.35(7) ?
C3 N2 H1N2 . . 119.4(15) ?
C3 N2 H2N2 . . 118.3(13) ?
H1N2 N2 H2N2 . . 121.9(19) ?
N1 C5 C4 . . 121.14(13) ?
N1 C5 H5A . . 119.4 ?
C4 C5 H5A . . 119.4 ?
C5 N1 C1 . . 120.88(13) ?
C5 N1 H1N1 . . 119.8(15) ?
C1 N1 H1N1 . . 118.7(14) ?
N2 C3 C4 . . 121.37(13) ?
N2 C3 C2 . . 121.41(13) ?
C4 C3 C2 . . 117.21(13) ?
C1 C2 H2A . . 120.0 ?
C3 C2 H2A . . 120.0 ?
H1W1 O1W H2W1 . . 114(3) ?
C5 C4 C3 . . 119.81(13) ?
C5 C4 H4A . . 120.1 ?
C3 C4 H4A . . 120.1 ?
N1 C1 C2 . . 120.94(14) ?
N1 C1 H1A . . 119.5 ?
C2 C1 H1A . . 119.5 ?
C1A C2A C3A . . 121.7(7) ?
C1A C2A H2AA . . 119.1 ?
C3A C2A H2AA . . 119.1 ?
N1A C1A C2A . . 119.7(5) ?
N1A C1A H1AA . . 120.1 ?
C2A C1A H1AA . . 120.1 ?
N1A C5A C4A . . 121.2(6) ?
N1A C5A H5AA . . 119.4 ?
C4A C5A H5AA . . 119.4 ?
C5A C4A C3A . . 120.6(5) ?
C5A C4A H4AA . . 119.7 ?
C3A C4A H4AA . . 119.7 ?
C3A N2A H2NA . . 113.5 ?
C3A N2A H1NA . . 119.5 ?
H2NA N2A H1NA . . 127.0 ?
C3A N2A H1BB . . 73.5 ?
H2NA N2A H1BB . . 172.0 ?
H1NA N2A H1BB . . 46.1 ?
C3A N2A H1BA . . 102.2 ?
H1NA N2A H1BA . . 138.1 ?
H1BB N2A H1BA . . 175.5 ?
N2A C3A C2A . . 122.9(4) ?
N2A C3A C4A . . 121.2(4) ?
C2A C3A C4A . . 115.9(4) ?
C2A C3A H1BA . . 145.0 ?
C4A C3A H1BA . . 99.1 ?
C5A N1A C1A . . 120.9(4) ?
C5A N1A H1AB . . 113.9 ?
C1A N1A H1AB . . 125.2 ?
C5A N1A H2NB . . 114.7 ?
C1A N1A H2NB . . 124.4 ?
C3B N2B H1AB . . 98.6 ?
C3B N2B H1NB . . 123.7 ?
H1AB N2B H1NB . . 136.0 ?
C3B N2B H2NB . . 117.9 ?
H1NB N2B H2NB . . 116.1 ?
N1B C1B C2B . . 123.4(5) ?
N1B C1B H1NA . . 65.4 ?
C2B C1B H1NA . . 171.1 ?
N1B C1B H1BB . . 108.0 ?
C2B C1B H1BB . . 128.3 ?
C1B N1B C5B . . 119.7(5) ?
C1B N1B H2NA . . 126.9 ?
C5B N1B H2NA . . 113.3 ?
C1B N1B H1BA . . 120.0 ?
C5B N1B H1BA . . 120.3 ?
N2B C3B C4B . . 120.9(5) ?
N2B C3B C2B . . 122.3(4) ?
C4B C3B C2B . . 116.8(5) ?
C4B C3B H1AB . . 96.6 ?
C2B C3B H1AB . . 146.6 ?
C5B C4B C3B . . 119.5(6) ?
C5B C4B H4BA . . 120.2 ?
C3B C4B H4BA . . 120.2 ?
C4B C5B N1B . . 122.4(7) ?
C4B C5B H5BA . . 118.8 ?
N1B C5B H5BA . . 118.8 ?
C1B C2B C3B . . 118.2(5) ?
C1B C2B H2BA . . 120.9 ?
C3B C2B H2BA . . 120.9 ?

loop_
_geom_bond_atom_site_label_1
_geom_bond_atom_site_label_2
_geom_bond_site_symmetry_2
_geom_bond_distance
_geom_bond_publ_flag
S1 O3 . 1.4666(11) ?
S1 O2 . 1.4706(11) ?
S1 O1 . 1.4849(12) ?
S1 O4 . 1.4909(12) ?
N2 C3 . 1.3311(18) ?
N2 H1N2 . 0.86(2) ?
N2 H2N2 . 0.86(2) ?
C5 N1 . 1.354(2) ?
C5 C4 . 1.363(2) ?
C5 H5A . 0.9300 ?
N1 C1 . 1.355(2) ?
N1 H1N1 . 0.88(2) ?
C3 C4 . 1.4208(19) ?
C3 C2 . 1.421(2) ?
C2 C1 . 1.362(2) ?
C2 H2A . 0.9300 ?
O1W H1W1 . 0.91(3) ?
O1W H2W1 . 0.83(3) ?
C4 H4A . 0.9300 ?
C1 H1A . 0.9300 ?
C2A C1A . 1.366(6) ?
C2A C3A . 1.381(8) ?
C2A H2AA . 0.9300 ?
C1A N1A . 1.347(5) ?
C1A H1AA . 0.9300 ?
C5A N1A . 1.335(9) ?
C5A C4A . 1.345(5) ?
C5A H5AA . 0.9300 ?
C4A C3A . 1.422(6) ?
C4A H4AA . 0.9300 ?
N2A C3A . 1.335(4) ?
N2A H2NA . 0.8477 ?
N2A H1NA . 0.7856 ?
N1A H1AB . 0.8555 ?
N2B C3B . 1.321(6) ?
N2B H1NB . 0.8900 ?
N2B H2NB . 0.8295 ?
C1B N1B . 1.339(6) ?
C1B C2B . 1.352(6) ?
C1B H1BB . 0.8750 ?
N1B C5B . 1.367(11) ?
N1B H2NA . 1.1125 ?
N1B H1BA . 0.8600 ?
C3B C4B . 1.443(8) ?
C3B C2B . 1.456(8) ?
C4B C5B . 1.334(7) ?
C4B H4BA . 0.9300 ?
C5B H5BA . 0.9300 ?
C2B H2BA . 0.9300 ?

loop_
_geom_hbond_atom_site_label_D
_geom_hbond_atom_site_label_H
_geom_hbond_atom_site_label_A
_geom_hbond_site_symmetry_A
_geom_hbond_distance_DH
_geom_hbond_distance_HA
_geom_hbond_distance_DA
_geom_hbond_angle_DHA
_geom_hbond_publ_flag
N2A H2NA O1 2_666 0.8500 2.0300 2.822(3) 156.00 yes
N2A H1NA O1W 1_556 0.7900 2.0700 2.812(3) 159.00 yes
N1A H1AB O1 2_656 0.8600 2.2000 2.938(4) 144.00 yes
O1W H1W1 O2 1_565 0.91(3) 1.88(3) 2.7952(19) 176(3) yes
O1W H2W1 O1 1_665 0.83(3) 2.00(3) 2.8195(18) 167(2) yes
N1 H1N1 O4 1_565 0.88(3) 1.85(2) 2.7102(17) 165(2) yes
N2 H1N2 O4 . 0.86(3) 2.01(3) 2.8665(17) 176(2) yes
N2 H2N2 O3 1_455 0.862(19) 1.96(2) 2.8118(17) 167.9(16) yes
C1 H1A O2 1_465 0.9300 2.4600 3.3688(18) 167.00 yes
C1A H1AA O1W 1_546 0.9300 2.5800 3.318(4) 137.00 yes
C5A H5AA O2 2_656 0.9300 2.4400 3.228(7) 143.00 yes
C4A H4AA O3 2_666 0.9300 2.5400 3.362(6) 147.00 yes
C5 H5A O4 2_666 0.9300 2.5200 3.3360(18) 146.00 yes

loop_
_geom_torsion_atom_site_label_1
_geom_torsion_atom_site_label_2
_geom_torsion_atom_site_label_3
_geom_torsion_atom_site_label_4
_geom_torsion_site_symmetry_1
_geom_torsion_site_symmetry_2
_geom_torsion_site_symmetry_3
_geom_torsion_site_symmetry_4
_geom_torsion
_geom_torsion_publ_flag
C4 C5 N1 C1 . . . . 0.7(2) ?
N2 C3 C2 C1 . . . . -177.42(14) ?
C4 C3 C2 C1 . . . . 2.2(2) ?
N1 C5 C4 C3 . . . . 0.4(2) ?
N2 C3 C4 C5 . . . . 177.75(13) ?
C2 C3 C4 C5 . . . . -1.9(2) ?
C5 N1 C1 C2 . . . . -0.4(2) ?
C3 C2 C1 N1 . . . . -1.1(2) ?
C3A C2A C1A N1A . . . . -0.9(8) ?
N1A C5A C4A C3A . . . . 0.3(8) ?
C1A C2A C3A N2A . . . . -179.1(4) ?
C1A C2A C3A C4A . . . . 1.8(8) ?
C5A C4A C3A N2A . . . . 179.3(4) ?
C5A C4A C3A C2A . . . . -1.6(7) ?
C4A C5A N1A C1A . . . . 0.7(7) ?
C2A C1A N1A C5A . . . . -0.5(7) ?
C2B C1B N1B C5B . . . . 0.1(8) ?
N2B C3B C4B C5B . . . . 179.5(5) ?
C2B C3B C4B C5B . . . . 0.6(8) ?
C3B C4B C5B N1B . . . . -0.3(10) ?
C1B N1B C5B C4B . . . . 0.0(9) ?
N1B C1B C2B C3B . . . . 0.2(8) ?
N2B C3B C2B C1B . . . . -179.4(5) ?
C4B C3B C2B C1B . . . . -0.5(8) ?
